data_7242138
loop_
_publ_author_name
'Feng, Zhicun'
'Zhang, Yu'
'Li, Yanan'
'Xu, Kangzhen'

_publ_section_title
;
 Adjacent N\\rightarrow O and C--NH2 groups --- a highly efficient
 amphoteric structure for energetic materials resulting from
 tautomerization proved by crystal engineering
;
_journal_issue 7
_journal_name_full CrystEngComm
_journal_page_first 1544
_journal_page_last 1549
_journal_paper_doi 10.1039/D0CE01427C
_journal_volume 23
_journal_year 2021
_chemical_formula_sum 'C3 H12 N5 Na O7'
_chemical_formula_weight 253.17
_chemical_name_systematic 'sodium 4,6-diamino-3-oxido-2-oxo-2,3-dihydro-1,3,5-triazine-1-oxide tetrahydrate'
_space_group_crystal_system monoclinic
_space_group_IT_number 14
_space_group_name_Hall '-P 2yn'
_space_group_name_H-M_alt 'P 1 21/n 1'
_atom_sites_solution_hydrogens difmap
_audit_creation_method SHELXL-2013
_audit_update_record
;
2019-12-18 deposited with the CCDC.	2021-01-19 downloaded from the CCDC.
;
_cell_angle_alpha 90
_cell_angle_beta 103.238(3)
_cell_angle_gamma 90
_cell_formula_units_Z 4
_cell_length_a 10.619(2)
_cell_length_b 7.1380(14)
_cell_length_c 14.224(3)
_cell_measurement_reflns_used 1680
_cell_measurement_temperature 296(2)
_cell_measurement_theta_max 26.02
_cell_measurement_theta_min 2.72
_cell_volume 1049.5(4)
_computing_structure_refinement 'SHELXL-2013 (Sheldrick, 2013)'
_diffrn_ambient_temperature 296(2)
_diffrn_measured_fraction_theta_full 0.997
_diffrn_measured_fraction_theta_max 0.994
_diffrn_measurement_device_type 'Bruker Smart Apex CCD area detector'
_diffrn_measurement_method 'phi and omega scans'
_diffrn_radiation_type MoK\a
_diffrn_radiation_wavelength 0.71073
_diffrn_reflns_av_R_equivalents 0.0548
_diffrn_reflns_av_unetI/netI 0.0514
_diffrn_reflns_Laue_measured_fraction_full 0.997
_diffrn_reflns_Laue_measured_fraction_max 0.994
_diffrn_reflns_limit_h_max 13
_diffrn_reflns_limit_h_min -13
_diffrn_reflns_limit_k_max 8
_diffrn_reflns_limit_k_min -7
_diffrn_reflns_limit_l_max 17
_diffrn_reflns_limit_l_min -16
_diffrn_reflns_number 5548
_diffrn_reflns_point_group_measured_fraction_full 0.997
_diffrn_reflns_point_group_measured_fraction_max 0.994
_diffrn_reflns_theta_full 25.242
_diffrn_reflns_theta_max 26.136
_diffrn_reflns_theta_min 2.716
_diffrn_source 'fine-focus sealed tube'
_exptl_absorpt_coefficient_mu 0.184
_exptl_absorpt_correction_T_max 0.960
_exptl_absorpt_correction_T_min 0.909
_exptl_absorpt_correction_type multi-scan
_exptl_absorpt_process_details SADABS
_exptl_crystal_colour colorless
_exptl_crystal_density_diffrn 1.602
_exptl_crystal_density_method 'not measured'
_exptl_crystal_description block
_exptl_crystal_F_000 528
_exptl_crystal_size_max 0.520
_exptl_crystal_size_mid 0.510
_exptl_crystal_size_min 0.220
_refine_diff_density_max 0.217
_refine_diff_density_min -0.261
_refine_diff_density_rms 0.056
_refine_ls_extinction_method none
_refine_ls_goodness_of_fit_ref 0.960
_refine_ls_hydrogen_treatment refxyz
_refine_ls_matrix_type full
_refine_ls_number_parameters 181
_refine_ls_number_reflns 2073
_refine_ls_number_restraints 16
_refine_ls_restrained_S_all 0.960
_refine_ls_R_factor_all 0.0546
_refine_ls_R_factor_gt 0.0382
_refine_ls_shift/su_max 0.000
_refine_ls_shift/su_mean 0.000
_refine_ls_structure_factor_coef Fsqd
_refine_ls_weighting_details
;
 w=1/[\s^2^(Fo^2^)+(0.0497P)^2^]
 where P=(Fo^2^+2Fc^2^)/3
;
_refine_ls_weighting_scheme calc
_refine_ls_wR_factor_gt 0.0900
_refine_ls_wR_factor_ref 0.0975
_reflns_Friedel_coverage 0.000
_reflns_number_gt 1545
_reflns_number_total 2073
_reflns_threshold_expression 'I > 2\s(I)'
_cod_data_source_file d0ce01427c2.cif
_cod_data_source_block 1_b_pl
_cod_depositor_comments 'Adding full bibliography for 7242134--7242143.cif.'
_cod_original_sg_symbol_H-M 'P 21/n'
_cod_database_code 7242138
_shelx_space_group_comment
;
The symmetry employed for this shelxl refinement is uniquely defined
by the following loop, which should always be used as a source of
symmetry information in preference to the above space-group names.
They are only intended as comments.
;
_shelx_estimated_absorpt_t_min 0.910
_shelx_estimated_absorpt_t_max 0.961
_shelxl_version_number 2013-2

loop_
_space_group_symop_operation_xyz
'x, y, z'
'-x+1/2, y+1/2, -z+1/2'
'-x, -y, -z'
'x-1/2, -y-1/2, z-1/2'

loop_
_atom_site_label
_atom_site_type_symbol
_atom_site_fract_x
_atom_site_fract_y
_atom_site_fract_z
_atom_site_U_iso_or_equiv
_atom_site_adp_type
_atom_site_occupancy
_atom_site_site_symmetry_order
_atom_site_calc_flag
_atom_site_refinement_flags_posn
_atom_site_refinement_flags_adp
_atom_site_refinement_flags_occupancy
_atom_site_disorder_assembly
_atom_site_disorder_group
Na1 Na 0.22169(7) 0.13216(11) 0.25464(5) 0.0342(2) Uani 1 1 d . . . . .
O1 O 0.47555(11) 0.09694(18) 0.10963(8) 0.0239(3) Uani 1 1 d . . . . .
O2 O 0.65200(12) 0.09335(18) 0.44394(8) 0.0265(3) Uani 1 1 d . . . . .
O3 O 0.45939(12) 0.1743(2) 0.29161(8) 0.0301(3) Uani 1 1 d . . . . .
O6 O -0.00123(15) 0.1325(2) 0.19262(11) 0.0502(5) Uani 1 1 d D . . . .
H12 H -0.039(2) 0.033(3) 0.2022(15) 0.060 Uiso 1 1 d D U . . .
H11 H -0.022(2) 0.157(3) 0.1322(12) 0.060 Uiso 1 1 d D U . . .
N1 N 0.85160(16) -0.1007(3) 0.41422(11) 0.0326(4) Uani 1 1 d D . . . .
H2 H 0.9108(18) -0.180(3) 0.4075(14) 0.039 Uiso 1 1 d D U . . .
H1 H 0.840(2) -0.074(3) 0.4712(12) 0.039 Uiso 1 1 d D U . . .
N2 N 0.67764(17) -0.0988(3) 0.08545(11) 0.0317(4) Uani 1 1 d D . . . .
H4 H 0.6116(17) -0.071(3) 0.0379(12) 0.038 Uiso 1 1 d D U . . .
H3 H 0.7419(17) -0.174(3) 0.0746(14) 0.038 Uiso 1 1 d D U . . .
N3 N 0.56714(13) 0.0368(2) 0.18825(9) 0.0188(3) Uani 1 1 d . . . . .
N4 N 0.65536(13) 0.0375(2) 0.35270(9) 0.0193(3) Uani 1 1 d . . . . .
O4 O 0.23466(14) 0.3962(2) 0.35693(9) 0.0368(4) Uani 1 1 d D . . . .
H8 H 0.1712(16) 0.433(3) 0.3790(14) 0.044 Uiso 1 1 d D U . . .
H7 H 0.2935(16) 0.361(3) 0.4070(13) 0.044 Uiso 1 1 d D U . . .
N5 N 0.76840(14) -0.1082(2) 0.24915(9) 0.0252(4) Uani 1 1 d . . . . .
O5 O 0.28686(15) 0.3787(2) 0.13758(10) 0.0443(4) Uani 1 1 d D . . . .
H6 H 0.2405(19) 0.377(3) 0.0798(12) 0.053 Uiso 1 1 d D U . . .
H5 H 0.3524(17) 0.309(3) 0.1368(15) 0.053 Uiso 1 1 d D U . . .
C1 C 0.55273(16) 0.0894(2) 0.27839(11) 0.0195(4) Uani 1 1 d . . . . .
C2 C 0.75829(16) -0.0588(3) 0.33734(11) 0.0220(4) Uani 1 1 d . . . . .
C3 C 0.67204(16) -0.0583(2) 0.17529(11) 0.0211(4) Uani 1 1 d . . . . .
O7 O 0.06625(14) 0.7463(2) -0.00012(9) 0.0370(4) Uani 1 1 d D . . . .
H10 H 0.0112(17) 0.735(3) 0.0316(13) 0.044 Uiso 1 1 d D U . . .
H9 H 0.087(2) 0.633(2) -0.0165(15) 0.044 Uiso 1 1 d D U . . .

loop_
_atom_site_aniso_label
_atom_site_aniso_U_11
_atom_site_aniso_U_22
_atom_site_aniso_U_33
_atom_site_aniso_U_23
_atom_site_aniso_U_13
_atom_site_aniso_U_12
Na1 0.0329(4) 0.0367(5) 0.0324(4) -0.0016(3) 0.0065(3) 0.0011(4)
O1 0.0192(6) 0.0355(8) 0.0135(6) 0.0021(5) -0.0033(5) 0.0033(5)
O2 0.0275(7) 0.0406(8) 0.0111(6) -0.0040(5) 0.0041(5) 0.0026(6)
O3 0.0213(7) 0.0469(9) 0.0218(6) -0.0037(6) 0.0041(5) 0.0095(6)
O6 0.0416(9) 0.0580(12) 0.0465(9) 0.0158(8) 0.0005(7) -0.0071(8)
N1 0.0301(9) 0.0474(11) 0.0172(8) -0.0032(8) -0.0012(7) 0.0162(8)
N2 0.0314(9) 0.0466(11) 0.0153(7) -0.0023(7) 0.0019(7) 0.0155(8)
N3 0.0161(7) 0.0248(8) 0.0136(7) 0.0002(6) -0.0003(5) 0.0019(6)
N4 0.0209(7) 0.0254(8) 0.0111(6) -0.0016(6) 0.0029(5) 0.0001(6)
O4 0.0327(8) 0.0482(10) 0.0283(7) -0.0005(7) 0.0046(6) 0.0118(7)
N5 0.0242(8) 0.0321(10) 0.0177(7) -0.0012(6) 0.0017(6) 0.0069(7)
O5 0.0483(10) 0.0510(10) 0.0257(7) -0.0056(7) -0.0082(7) 0.0194(8)
C1 0.0183(9) 0.0228(10) 0.0171(8) -0.0008(7) 0.0035(7) -0.0037(7)
C2 0.0218(9) 0.0252(10) 0.0179(8) 0.0002(7) 0.0020(7) 0.0016(8)
C3 0.0214(9) 0.0232(10) 0.0183(8) 0.0003(7) 0.0038(7) -0.0004(8)
O7 0.0387(9) 0.0434(9) 0.0326(8) -0.0019(7) 0.0156(6) -0.0062(7)

loop_
_atom_type_symbol
_atom_type_description
_atom_type_scat_dispersion_real
_atom_type_scat_dispersion_imag
_atom_type_scat_source
C C 0.0033 0.0016 'International Tables Vol C Tables 4.2.6.8 and 6.1.1.4'
H H 0.0000 0.0000 'International Tables Vol C Tables 4.2.6.8 and 6.1.1.4'
N N 0.0061 0.0033 'International Tables Vol C Tables 4.2.6.8 and 6.1.1.4'
Na Na 0.0362 0.0249 'International Tables Vol C Tables 4.2.6.8 and 6.1.1.4'
O O 0.0106 0.0060 'International Tables Vol C Tables 4.2.6.8 and 6.1.1.4'

loop_
_geom_angle_atom_site_label_1
_geom_angle_atom_site_label_2
_geom_angle_atom_site_label_3
_geom_angle
_geom_angle_site_symmetry_1
_geom_angle_site_symmetry_3
_geom_angle_publ_flag
O6 Na1 O4 98.23(6) . . ?
O6 Na1 O5 93.39(6) . 2_545 ?
O4 Na1 O5 102.38(6) . 2_545 ?
O6 Na1 O4 94.74(6) . 2_545 ?
O4 Na1 O4 163.90(5) . 2_545 ?
O5 Na1 O4 86.27(6) 2_545 2_545 ?
O6 Na1 O3 168.10(6) . . ?
O4 Na1 O3 81.93(5) . . ?
O5 Na1 O3 98.20(6) 2_545 . ?
O4 Na1 O3 83.42(5) 2_545 . ?
O6 Na1 O5 98.74(6) . . ?
O4 Na1 O5 82.49(5) . . ?
O5 Na1 O5 166.18(4) 2_545 . ?
O4 Na1 O5 86.15(5) 2_545 . ?
O3 Na1 O5 69.44(5) . . ?
O6 Na1 Na1 98.50(5) . 2 ?
O4 Na1 Na1 41.55(4) . 2 ?
O5 Na1 Na1 143.17(5) 2_545 2 ?
O4 Na1 Na1 126.89(5) 2_545 2 ?
O3 Na1 Na1 73.66(4) . 2 ?
O5 Na1 Na1 41.10(4) . 2 ?
O6 Na1 Na1 98.61(5) . 2_545 ?
O4 Na1 Na1 145.05(5) . 2_545 ?
O5 Na1 Na1 46.24(4) 2_545 2_545 ?
O4 Na1 Na1 40.20(4) 2_545 2_545 ?
O3 Na1 Na1 87.59(5) . 2_545 ?
O5 Na1 Na1 124.56(5) . 2_545 ?
Na1 Na1 Na1 159.53(5) 2 2_545 ?
C1 O3 Na1 137.38(12) . . ?
C3 N3 O1 119.88(13) . . ?
C3 N3 C1 122.28(14) . . ?
O1 N3 C1 117.64(13) . . ?
C2 N4 O2 120.03(13) . . ?
C2 N4 C1 122.53(13) . . ?
O2 N4 C1 117.40(13) . . ?
Na1 O4 Na1 98.25(5) . 2 ?
C2 N5 C3 117.24(15) . . ?
Na1 O5 Na1 92.66(5) 2 . ?
O3 C1 N3 123.33(15) . . ?
O3 C1 N4 122.97(14) . . ?
N3 C1 N4 113.70(15) . . ?
N1 C2 N5 120.62(16) . . ?
N1 C2 N4 117.35(15) . . ?
N5 C2 N4 122.03(15) . . ?
N2 C3 N5 120.31(16) . . ?
N2 C3 N3 117.47(15) . . ?
N5 C3 N3 122.21(15) . . ?

loop_
_geom_bond_atom_site_label_1
_geom_bond_atom_site_label_2
_geom_bond_distance
_geom_bond_site_symmetry_2
_geom_bond_publ_flag
Na1 O6 2.3292(18) . ?
Na1 O4 2.3655(17) . ?
Na1 O5 2.3867(16) 2_545 ?
Na1 O4 2.4305(16) 2_545 ?
Na1 O3 2.4759(15) . ?
Na1 O5 2.6221(18) . ?
Na1 Na1 3.6267(7) 2 ?
Na1 Na1 3.6267(7) 2_545 ?
O1 N3 1.3722(16) . ?
O2 N4 1.3658(17) . ?
O3 C1 1.213(2) . ?
N1 C2 1.331(2) . ?
N2 C3 1.325(2) . ?
N3 C3 1.352(2) . ?
N3 C1 1.378(2) . ?
N4 C2 1.351(2) . ?
N4 C1 1.384(2) . ?
O4 Na1 2.4305(16) 2 ?
N5 C2 1.331(2) . ?
N5 C3 1.336(2) . ?
O5 Na1 2.3867(16) 2 ?

loop_
_geom_hbond_atom_site_label_D
_geom_hbond_atom_site_label_H
_geom_hbond_atom_site_label_A
_geom_hbond_distance_DH
_geom_hbond_distance_HA
_geom_hbond_distance_DA
_geom_hbond_angle_DHA
_geom_hbond_site_symmetry_A
O6 H12 N5 0.839(15) 2.51(2) 3.238(2) 146(2) 1_455
O6 H11 O7 0.855(15) 1.955(15) 2.803(2) 171(2) 3_565
N1 H2 O1 0.865(15) 2.049(16) 2.903(2) 169(2) 2_645
N1 H2 N3 0.865(15) 2.481(18) 3.185(2) 138.9(17) 2_645
N2 H4 O1 0.877(15) 2.099(16) 2.877(2) 147.4(18) 3_655
N2 H3 O2 0.908(15) 2.059(16) 2.937(2) 162.3(19) 2_645
N2 H3 N4 0.908(15) 2.448(18) 3.154(2) 134.8(16) 2_645
O4 H8 O1 0.847(15) 1.986(16) 2.7836(19) 157(2) 2
O4 H8 N3 0.847(15) 2.601(16) 3.278(2) 137.8(17) 2
O4 H7 O7 0.870(14) 1.934(15) 2.791(2) 168.1(19) 2_545
O5 H6 O2 0.856(15) 1.957(16) 2.8055(18) 171(2) 4_565
O5 H5 O1 0.859(15) 2.092(17) 2.9294(19) 165(2) .
O5 H5 O3 0.859(15) 2.433(19) 2.9062(19) 115.4(17) .
O7 H10 O2 0.821(14) 2.101(18) 2.8373(18) 149.1(19) 2
O7 H10 O3 0.821(14) 2.499(18) 3.0828(18) 129.1(18) 2
O7 H9 O2 0.886(15) 1.890(15) 2.770(2) 172(2) 4_565
O7 H9 N4 0.886(15) 2.466(16) 3.207(2) 141.5(17) 4_565

loop_
_geom_torsion_atom_site_label_1
_geom_torsion_atom_site_label_2
_geom_torsion_atom_site_label_3
_geom_torsion_atom_site_label_4
_geom_torsion
_geom_torsion_site_symmetry_1
_geom_torsion_site_symmetry_2
_geom_torsion_site_symmetry_3
_geom_torsion_site_symmetry_4
_geom_torsion_publ_flag
Na1 O3 C1 N3 56.8(3) . . . . ?
Na1 O3 C1 N4 -123.73(16) . . . . ?
C3 N3 C1 O3 -179.87(17) . . . . ?
O1 N3 C1 O3 5.2(2) . . . . ?
C3 N3 C1 N4 0.6(2) . . . . ?
O1 N3 C1 N4 -174.33(13) . . . . ?
C2 N4 C1 O3 179.31(17) . . . . ?
O2 N4 C1 O3 -3.1(2) . . . . ?
C2 N4 C1 N3 -1.1(2) . . . . ?
O2 N4 C1 N3 176.48(13) . . . . ?
C3 N5 C2 N1 -178.77(17) . . . . ?
C3 N5 C2 N4 0.2(3) . . . . ?
O2 N4 C2 N1 2.2(3) . . . . ?
C1 N4 C2 N1 179.78(16) . . . . ?
O2 N4 C2 N5 -176.75(15) . . . . ?
C1 N4 C2 N5 0.8(3) . . . . ?
C2 N5 C3 N2 178.22(17) . . . . ?
C2 N5 C3 N3 -0.7(3) . . . . ?
O1 N3 C3 N2 -3.8(2) . . . . ?
C1 N3 C3 N2 -178.64(16) . . . . ?
O1 N3 C3 N5 175.13(15) . . . . ?
C1 N3 C3 N5 0.3(3) . . . . ?
